data_1509152
loop_
_publ_author_name
'Beck, J.'
'Rompel, M.'
'Keller, H.L.'
'Wimbert, L.'

_publ_section_title
;
 Hydrothermalsynthese und Kristallstruktur der
 Muenzmetall-Quecksilber-Chalkogenidhalogenide Cu Hg Se Br, Ag Hg S Br und
 Ag Hg S I
;
_journal_name_full 'Zeitschrift fuer Anorganische und Allgemeine Chemie'
_journal_page_first 2289
_journal_page_last 2294
_journal_paper_doi 10.1002/1521-3749(200109)627:9<2289::AID-ZAAC2289>3.0.CO;2-E
_journal_volume 627
_journal_year 2001
_chemical_formula_sum 'Ag Br Hg S'
_chemical_name_systematic 'Ag Hg S Br'
_space_group_IT_number 51
_symmetry_space_group_name_Hall '-P 2a 2a'
_symmetry_space_group_name_H-M 'P m m a'
_cell_angle_alpha 90
_cell_angle_beta 90
_cell_angle_gamma 90
_cell_formula_units_Z 4
_cell_length_a 9.648
_cell_length_b 4.661
_cell_length_c 9.426
_cell_volume 423.881
_citation_journal_id_ASTM ZAACAB
_cod_data_source_file silver1-2_109.cif
_cod_data_source_block Ag1Br1Hg1S1
_cod_original_cell_volume 423.8808
_cod_original_formula_sum 'Ag1 Br1 Hg1 S1'
_cod_database_code 1509152

loop_
_symmetry_equiv_pos_as_xyz
x,y,z
-x+1/2,-y,z
x+1/2,-y,-z
-x,y,-z
-x,-y,-z
x-1/2,y,-z
-x-1/2,y,z
x,-y,z

loop_
_atom_site_label
_atom_site_type_symbol
_atom_site_fract_x
_atom_site_fract_y
_atom_site_fract_z
_atom_site_occupancy
_atom_site_U_iso_or_equiv
Hg1 Hg+2 0.25 0.5 0.76843 1 0.0
Br2 Br-1 0.25 0 0.984 1 0.0
Br1 Br-1 0.25 0 0.4843 1 0.0
Ag1 Ag+1 0.0768 0 0.2061 1 0.0
S1 S-2 0.0058 0.5 0.7497 1 0.0
Hg2 Hg+2 0 0.5 0.5 1 0.0
